data_4081600
loop_
_publ_author_name
'Thirumoorthi, Ramalingam'
'Chivers, Tristram'
'Gendy, Chris'
'Vargas-Baca, Ignacio'

_publ_section_title
;
 CH--NH Tautomerism in the Products of the Reactions of the Methanide
 [HC(PPh2NSiMe3)2]&#x2212;with Pnictogen and Tellurium Iodides
;
_journal_issue 19
_journal_name_full Organometallics
_journal_page_first 5360
_journal_paper_doi 10.1021/om400649c
_journal_volume 32
_journal_year 2013
_chemical_formula_moiety 'C31 H39 I3 N2 P2 Si2 Te, 2.5(C6 H6)'
_chemical_formula_sum 'C46 H54 I3 N2 P2 Si2 Te'
_chemical_formula_weight 1261.33
_chemical_name_systematic
; 
 ? 
;
_space_group_IT_number 2
_symmetry_cell_setting triclinic
_symmetry_space_group_name_Hall '-P 1'
_symmetry_space_group_name_H-M 'P -1'
_atom_sites_solution_hydrogens geom
_atom_sites_solution_primary direct
_atom_sites_solution_secondary difmap
_cell_angle_alpha 80.9730(9)
_cell_angle_beta 76.6250(9)
_cell_angle_gamma 71.9900(10)
_cell_formula_units_Z 2
_cell_length_a 10.8050(2)
_cell_length_b 13.0550(2)
_cell_length_c 19.4460(4)
_cell_measurement_reflns_used 21262
_cell_measurement_temperature 173(2)
_cell_measurement_theta_max 27.7
_cell_measurement_theta_min 1.9
_cell_volume 2527.05(8)
_computing_cell_refinement 'DENZO (Otwinowski & Minor 1997)'
_computing_data_collection 'Collect (Nonius, 1999)'
_computing_data_reduction 'Scalepack (Otwinowski & Minor 1997)'
_computing_molecular_graphics 'ORTEP-3 for Windows (Farrugia, 1997)'
_computing_publication_material 'SHELXL97 (Sheldrick, 2008)'
_computing_structure_refinement 'SHELXL-97 (Sheldrick, 2008)'
_computing_structure_solution 'SHELXS-97 (Sheldrick, 2008)'
_diffrn_ambient_temperature 173(2)
_diffrn_measured_fraction_theta_full 0.990
_diffrn_measured_fraction_theta_max 0.990
_diffrn_measurement_device_type 'KappaCCD (Nonius, FR540C)'
_diffrn_measurement_method 'phi\omega scans'
_diffrn_radiation_monochromator 'horizonally mounted graphite crystal'
_diffrn_radiation_source 'Enraf Nonius FR590D, fine-focus sealed tube'
_diffrn_radiation_type MoK\a
_diffrn_radiation_wavelength 0.71073
_diffrn_reflns_av_R_equivalents 0.0302
_diffrn_reflns_av_sigmaI/netI 0.0387
_diffrn_reflns_limit_h_max 13
_diffrn_reflns_limit_h_min -13
_diffrn_reflns_limit_k_max 15
_diffrn_reflns_limit_k_min -16
_diffrn_reflns_limit_l_max 24
_diffrn_reflns_limit_l_min -24
_diffrn_reflns_number 20213
_diffrn_reflns_theta_full 27.00
_diffrn_reflns_theta_max 27.00
_diffrn_reflns_theta_min 2.02
_exptl_absorpt_coefficient_mu 2.564
_exptl_absorpt_correction_T_max 0.7484
_exptl_absorpt_correction_T_min 0.5666
_exptl_absorpt_correction_type integration
_exptl_absorpt_process_details 'SADABS (SHELXTL-NT v5.1, Bruker)'
_exptl_crystal_colour red
_exptl_crystal_density_diffrn 1.658
_exptl_crystal_density_method 'not measured'
_exptl_crystal_description platelets
_exptl_crystal_F_000 1226
_exptl_crystal_size_max 0.25
_exptl_crystal_size_mid 0.22
_exptl_crystal_size_min 0.12
_refine_diff_density_max 0.805
_refine_diff_density_min -0.679
_refine_diff_density_rms 0.111
_refine_ls_extinction_method none
_refine_ls_goodness_of_fit_ref 1.108
_refine_ls_hydrogen_treatment mixed
_refine_ls_matrix_type full
_refine_ls_number_parameters 515
_refine_ls_number_reflns 10927
_refine_ls_number_restraints 1
_refine_ls_restrained_S_all 1.108
_refine_ls_R_factor_all 0.0496
_refine_ls_R_factor_gt 0.0398
_refine_ls_shift/su_max 0.001
_refine_ls_shift/su_mean 0.000
_refine_ls_structure_factor_coef Fsqd
_refine_ls_weighting_details 'calc w=1/[\s^2^(Fo^2^)+(0.0000P)^2^+10.1260P] where P=(Fo^2^+2Fc^2^)/3'
_refine_ls_weighting_scheme calc
_refine_ls_wR_factor_gt 0.0756
_refine_ls_wR_factor_ref 0.0813
_reflns_number_gt 9405
_reflns_number_total 10927
_reflns_threshold_expression >2sigma(I)
_cod_data_source_file om400649c_si_001.cif
_cod_data_source_block compound[(TeI3)2]
_cod_original_sg_symbol_H-M 'P -1 '
_cod_database_code 4081600

loop_
_symmetry_equiv_pos_as_xyz
'x, y, z'
'-x, -y, -z'

loop_
_atom_site_label
_atom_site_type_symbol
_atom_site_fract_x
_atom_site_fract_y
_atom_site_fract_z
_atom_site_U_iso_or_equiv
_atom_site_adp_type
_atom_site_occupancy
_atom_site_symmetry_multiplicity
_atom_site_calc_flag
_atom_site_refinement_flags
Te1 Te 0.25239(3) 0.62269(2) 0.236770(15) 0.02307(7) Uani 1 1 d .
I1 I 0.14099(3) 0.61270(3) 0.395116(17) 0.03881(9) Uani 1 1 d .
I2 I 0.29384(4) 0.67425(3) 0.083346(17) 0.04055(9) Uani 1 1 d .
I3 I 0.10115(3) 0.47911(3) 0.21882(2) 0.03913(9) Uani 1 1 d .
P1 P 0.52426(10) 0.58814(9) 0.24150(6) 0.0207(2) Uani 1 1 d .
P2 P 0.45887(10) 0.36626(9) 0.26948(6) 0.0210(2) Uani 1 1 d .
Si1 Si 0.39568(14) 0.83655(10) 0.22318(8) 0.0358(3) Uani 1 1 d .
Si2 Si 0.28509(13) 0.22691(11) 0.36916(7) 0.0316(3) Uani 1 1 d .
N1 N 0.4047(3) 0.6990(3) 0.23897(19) 0.0239(7) Uani 1 1 d .
N2 N 0.3407(4) 0.3407(3) 0.3327(2) 0.0262(8) Uani 1 1 d D
H2A H 0.291(4) 0.396(2) 0.346(2) 0.024(13) Uiso 1 1 d D
C1 C 0.5989(4) 0.5767(3) 0.3171(2) 0.0253(9) Uani 1 1 d .
C2 C 0.5148(5) 0.6075(5) 0.3801(3) 0.0430(13) Uani 1 1 d .
H2 H 0.4237 0.6334 0.3822 0.052 Uiso 1 1 calc R
C3 C 0.5656(6) 0.6000(6) 0.4396(3) 0.0597(17) Uani 1 1 d .
H3 H 0.5082 0.6195 0.4822 0.072 Uiso 1 1 calc R
C4 C 0.7005(6) 0.5641(5) 0.4374(3) 0.0517(15) Uani 1 1 d .
H4 H 0.7343 0.5615 0.4777 0.062 Uiso 1 1 calc R
C5 C 0.7834(5) 0.5323(4) 0.3754(3) 0.0419(13) Uani 1 1 d .
H5 H 0.8744 0.5067 0.3738 0.050 Uiso 1 1 calc R
C6 C 0.7344(5) 0.5376(4) 0.3150(3) 0.0313(10) Uani 1 1 d .
H6 H 0.7919 0.5150 0.2731 0.038 Uiso 1 1 calc R
C7 C 0.6521(4) 0.5783(3) 0.1636(2) 0.0244(9) Uani 1 1 d .
C8 C 0.7443(5) 0.6379(4) 0.1527(3) 0.0369(11) Uani 1 1 d .
H8 H 0.7449 0.6775 0.1883 0.044 Uiso 1 1 calc R
C9 C 0.8336(5) 0.6379(5) 0.0896(3) 0.0452(13) Uani 1 1 d .
H9 H 0.8942 0.6778 0.0825 0.054 Uiso 1 1 calc R
C10 C 0.8336(5) 0.5788(4) 0.0367(3) 0.0446(13) Uani 1 1 d .
H10 H 0.8948 0.5781 -0.0057 0.053 Uiso 1 1 calc R
C11 C 0.7433(5) 0.5210(4) 0.0467(3) 0.0381(11) Uani 1 1 d .
H11 H 0.7430 0.4816 0.0109 0.046 Uiso 1 1 calc R
C12 C 0.6534(4) 0.5211(4) 0.1093(2) 0.0290(10) Uani 1 1 d .
H12 H 0.5923 0.4820 0.1153 0.035 Uiso 1 1 calc R
C13 C 0.6132(4) 0.3211(3) 0.3016(2) 0.0236(9) Uani 1 1 d .
C14 C 0.6075(5) 0.3156(4) 0.3738(2) 0.0301(10) Uani 1 1 d .
H14 H 0.5257 0.3351 0.4043 0.036 Uiso 1 1 calc R
C15 C 0.7222(5) 0.2815(4) 0.4007(3) 0.0377(11) Uani 1 1 d .
H15 H 0.7176 0.2772 0.4493 0.045 Uiso 1 1 calc R
C16 C 0.8433(5) 0.2539(4) 0.3558(3) 0.0395(12) Uani 1 1 d .
H16 H 0.9207 0.2308 0.3740 0.047 Uiso 1 1 calc R
C17 C 0.8503(5) 0.2604(4) 0.2837(3) 0.0384(12) Uani 1 1 d .
H17 H 0.9326 0.2417 0.2534 0.046 Uiso 1 1 calc R
C18 C 0.7360(4) 0.2944(4) 0.2560(3) 0.0305(10) Uani 1 1 d .
H18 H 0.7410 0.2995 0.2072 0.037 Uiso 1 1 calc R
C19 C 0.4872(4) 0.2852(3) 0.1969(2) 0.0236(9) Uani 1 1 d .
C20 C 0.4407(4) 0.3321(4) 0.1349(2) 0.0272(9) Uani 1 1 d .
H20 H 0.3944 0.4051 0.1307 0.033 Uiso 1 1 calc R
C21 C 0.4637(5) 0.2698(4) 0.0797(3) 0.0359(11) Uani 1 1 d .
H21 H 0.4317 0.3006 0.0385 0.043 Uiso 1 1 calc R
C22 C 0.5339(5) 0.1624(4) 0.0854(3) 0.0374(11) Uani 1 1 d .
H22 H 0.5493 0.1210 0.0479 0.045 Uiso 1 1 calc R
C23 C 0.5815(5) 0.1154(4) 0.1459(3) 0.0344(11) Uani 1 1 d .
H23 H 0.6293 0.0427 0.1493 0.041 Uiso 1 1 calc R
C24 C 0.5581(5) 0.1769(3) 0.2015(2) 0.0298(10) Uani 1 1 d .
H24 H 0.5902 0.1453 0.2426 0.036 Uiso 1 1 calc R
C25 C 0.4273(4) 0.5025(3) 0.2457(2) 0.0220(8) Uani 1 1 d .
C26 C 0.2161(5) 0.9068(4) 0.2390(4) 0.0566(17) Uani 1 1 d .
H26A H 0.1766 0.8894 0.2046 0.085 Uiso 1 1 calc R
H26B H 0.2029 0.9836 0.2347 0.085 Uiso 1 1 calc R
H26C H 0.1753 0.8841 0.2858 0.085 Uiso 1 1 calc R
C27 C 0.4752(7) 0.8710(5) 0.1306(4) 0.0636(18) Uani 1 1 d .
H27A H 0.5692 0.8380 0.1242 0.095 Uiso 1 1 calc R
H27B H 0.4576 0.9481 0.1215 0.095 Uiso 1 1 calc R
H27C H 0.4398 0.8448 0.0982 0.095 Uiso 1 1 calc R
C28 C 0.4793(6) 0.8722(4) 0.2851(4) 0.0537(16) Uani 1 1 d .
H28A H 0.4395 0.8538 0.3331 0.081 Uiso 1 1 calc R
H28B H 0.4700 0.9485 0.2780 0.081 Uiso 1 1 calc R
H28C H 0.5717 0.8330 0.2764 0.081 Uiso 1 1 calc R
C29 C 0.1427(6) 0.2808(5) 0.4392(3) 0.0528(15) Uani 1 1 d .
H29A H 0.1728 0.3043 0.4751 0.079 Uiso 1 1 calc R
H29B H 0.1007 0.2252 0.4600 0.079 Uiso 1 1 calc R
H29C H 0.0803 0.3408 0.4191 0.079 Uiso 1 1 calc R
C30 C 0.4192(6) 0.1213(4) 0.4065(3) 0.0503(14) Uani 1 1 d .
H30A H 0.4949 0.0993 0.3693 0.075 Uiso 1 1 calc R
H30B H 0.3880 0.0599 0.4274 0.075 Uiso 1 1 calc R
H30C H 0.4440 0.1501 0.4421 0.075 Uiso 1 1 calc R
C31 C 0.2332(5) 0.1709(4) 0.3027(3) 0.0401(12) Uani 1 1 d .
H31A H 0.1717 0.2277 0.2796 0.060 Uiso 1 1 calc R
H31B H 0.1914 0.1162 0.3258 0.060 Uiso 1 1 calc R
H31C H 0.3096 0.1397 0.2681 0.060 Uiso 1 1 calc R
C32 C 0.1943(7) 0.1255(6) 0.0697(5) 0.080(2) Uani 1 1 d .
H32 H 0.2823 0.0893 0.0720 0.096 Uiso 1 1 calc R
C33 C 0.1264(8) 0.0875(6) 0.0320(5) 0.088(3) Uani 1 1 d .
H33 H 0.1688 0.0255 0.0083 0.105 Uiso 1 1 calc R
C34 C -0.0026(7) 0.1408(6) 0.0296(4) 0.0673(19) Uani 1 1 d .
H34 H -0.0484 0.1159 0.0039 0.081 Uiso 1 1 calc R
C35 C -0.0643(6) 0.2305(5) 0.0649(3) 0.0546(15) Uani 1 1 d .
H35 H -0.1532 0.2657 0.0641 0.066 Uiso 1 1 calc R
C36 C 0.0015(6) 0.2695(5) 0.1011(3) 0.0541(15) Uani 1 1 d .
H36 H -0.0413 0.3318 0.1243 0.065 Uiso 1 1 calc R
C37 C 0.1304(7) 0.2169(6) 0.1033(4) 0.0624(18) Uani 1 1 d .
H37 H 0.1758 0.2436 0.1282 0.075 Uiso 1 1 calc R
C38 C 0.1805(8) 0.1232(7) 0.6794(4) 0.079(2) Uani 1 1 d .
H38 H 0.2155 0.1350 0.6315 0.095 Uiso 1 1 calc R
C39 C 0.1791(6) 0.0207(5) 0.7095(4) 0.0576(16) Uani 1 1 d .
H39 H 0.2128 -0.0376 0.6820 0.069 Uiso 1 1 calc R
C40 C 0.1281(6) 0.0057(5) 0.7794(4) 0.0552(16) Uani 1 1 d .
H40 H 0.1267 -0.0635 0.7994 0.066 Uiso 1 1 calc R
C41 C 0.0784(6) 0.0900(6) 0.8215(4) 0.0661(19) Uani 1 1 d .
H41 H 0.0445 0.0776 0.8696 0.079 Uiso 1 1 calc R
C42 C 0.0791(7) 0.1914(6) 0.7927(6) 0.076(2) Uani 1 1 d .
H42 H 0.0457 0.2486 0.8211 0.092 Uiso 1 1 calc R
C43 C 0.1281(7) 0.2099(5) 0.7225(6) 0.076(3) Uani 1 1 d .
H43 H 0.1272 0.2798 0.7029 0.091 Uiso 1 1 calc R
C44 C 0.8848(8) 0.0649(6) 0.5343(4) 0.072(2) Uani 1 1 d .
H44 H 0.8057 0.1086 0.5578 0.086 Uiso 1 1 calc R
C45 C 0.8851(8) 0.0113(6) 0.4785(4) 0.0689(19) Uani 1 1 d .
H45 H 0.8060 0.0200 0.4638 0.083 Uiso 1 1 calc R
C46 C 0.9984(8) -0.0531(6) 0.4452(4) 0.0670(19) Uani 1 1 d .
H46 H 0.9976 -0.0899 0.4081 0.080 Uiso 1 1 calc R

loop_
_atom_site_aniso_label
_atom_site_aniso_U_11
_atom_site_aniso_U_22
_atom_site_aniso_U_33
_atom_site_aniso_U_23
_atom_site_aniso_U_13
_atom_site_aniso_U_12
Te1 0.01925(13) 0.02291(14) 0.02725(15) -0.00454(11) -0.00649(11) -0.00374(11)
I1 0.03249(17) 0.0460(2) 0.02976(17) -0.00806(14) 0.00111(13) -0.00251(14)
I2 0.0507(2) 0.0463(2) 0.02728(17) -0.00075(14) -0.01561(14) -0.01296(16)
I3 0.02436(15) 0.03416(17) 0.0637(2) -0.00976(15) -0.01350(15) -0.00898(13)
P1 0.0189(5) 0.0227(5) 0.0216(5) -0.0036(4) -0.0048(4) -0.0062(4)
P2 0.0186(5) 0.0218(5) 0.0217(5) -0.0028(4) -0.0032(4) -0.0046(4)
Si1 0.0328(7) 0.0223(6) 0.0568(9) -0.0058(6) -0.0188(6) -0.0060(5)
Si2 0.0288(6) 0.0295(7) 0.0359(7) -0.0003(5) -0.0004(5) -0.0129(5)
N1 0.0208(17) 0.0240(18) 0.029(2) -0.0032(15) -0.0081(15) -0.0068(15)
N2 0.0234(19) 0.026(2) 0.029(2) -0.0044(16) -0.0006(15) -0.0084(16)
C1 0.026(2) 0.027(2) 0.025(2) 0.0006(17) -0.0065(17) -0.0106(18)
C2 0.034(3) 0.066(4) 0.028(3) -0.013(2) -0.007(2) -0.009(3)
C3 0.056(4) 0.093(5) 0.030(3) -0.017(3) -0.011(3) -0.014(4)
C4 0.068(4) 0.059(4) 0.038(3) 0.004(3) -0.033(3) -0.020(3)
C5 0.037(3) 0.045(3) 0.052(3) 0.003(2) -0.027(3) -0.014(2)
C6 0.030(2) 0.032(2) 0.035(3) -0.002(2) -0.012(2) -0.010(2)
C7 0.020(2) 0.026(2) 0.023(2) 0.0022(17) -0.0028(16) -0.0042(17)
C8 0.036(3) 0.040(3) 0.036(3) -0.001(2) -0.005(2) -0.015(2)
C9 0.036(3) 0.050(3) 0.050(3) 0.008(3) -0.001(2) -0.024(3)
C10 0.033(3) 0.047(3) 0.037(3) 0.004(2) 0.008(2) -0.003(2)
C11 0.046(3) 0.031(3) 0.031(3) -0.007(2) 0.000(2) -0.005(2)
C12 0.030(2) 0.032(2) 0.022(2) 0.0006(18) 0.0004(18) -0.0107(19)
C13 0.020(2) 0.021(2) 0.030(2) -0.0003(17) -0.0076(17) -0.0060(17)
C14 0.030(2) 0.035(3) 0.024(2) -0.0027(19) -0.0074(18) -0.006(2)
C15 0.038(3) 0.051(3) 0.029(3) -0.001(2) -0.016(2) -0.013(2)
C16 0.028(2) 0.038(3) 0.055(3) 0.004(2) -0.021(2) -0.008(2)
C17 0.022(2) 0.042(3) 0.051(3) -0.003(2) -0.007(2) -0.009(2)
C18 0.024(2) 0.034(3) 0.033(3) -0.002(2) -0.0033(19) -0.0102(19)
C19 0.0187(19) 0.025(2) 0.028(2) -0.0061(17) -0.0013(16) -0.0085(17)
C20 0.027(2) 0.027(2) 0.026(2) -0.0025(18) -0.0038(18) -0.0054(18)
C21 0.039(3) 0.045(3) 0.024(2) -0.005(2) -0.011(2) -0.010(2)
C22 0.039(3) 0.039(3) 0.038(3) -0.017(2) -0.003(2) -0.013(2)
C23 0.037(3) 0.028(2) 0.038(3) -0.013(2) -0.004(2) -0.006(2)
C24 0.037(2) 0.023(2) 0.031(2) -0.0041(18) -0.008(2) -0.0083(19)
C25 0.0177(19) 0.024(2) 0.024(2) -0.0055(17) -0.0047(16) -0.0044(16)
C26 0.042(3) 0.033(3) 0.095(5) -0.017(3) -0.026(3) 0.004(2)
C27 0.080(5) 0.045(3) 0.075(5) 0.018(3) -0.027(4) -0.033(3)
C28 0.060(4) 0.038(3) 0.079(5) -0.016(3) -0.034(3) -0.017(3)
C29 0.051(3) 0.051(3) 0.056(4) -0.007(3) 0.010(3) -0.027(3)
C30 0.053(3) 0.040(3) 0.054(4) 0.012(3) -0.012(3) -0.015(3)
C31 0.042(3) 0.035(3) 0.049(3) -0.006(2) -0.008(2) -0.019(2)
C32 0.050(4) 0.066(5) 0.117(7) 0.018(5) -0.033(4) -0.007(4)
C33 0.076(5) 0.056(5) 0.129(8) -0.022(5) -0.017(5) -0.010(4)
C34 0.064(4) 0.072(5) 0.077(5) -0.019(4) -0.024(4) -0.022(4)
C35 0.051(4) 0.062(4) 0.046(4) 0.002(3) -0.011(3) -0.011(3)
C36 0.062(4) 0.062(4) 0.037(3) 0.004(3) -0.002(3) -0.026(3)
C37 0.067(4) 0.074(5) 0.057(4) 0.017(3) -0.026(3) -0.036(4)
C38 0.079(5) 0.100(6) 0.077(5) 0.013(5) -0.042(4) -0.045(5)
C39 0.061(4) 0.049(4) 0.068(4) -0.005(3) -0.026(3) -0.013(3)
C40 0.046(3) 0.041(3) 0.079(5) -0.009(3) -0.028(3) -0.001(3)
C41 0.050(4) 0.070(5) 0.081(5) -0.023(4) -0.022(3) -0.006(3)
C42 0.046(4) 0.059(5) 0.134(8) -0.029(5) -0.044(5) -0.001(3)
C43 0.065(5) 0.041(4) 0.143(8) 0.014(4) -0.062(5) -0.024(3)
C44 0.082(5) 0.056(4) 0.065(5) 0.003(3) -0.006(4) -0.011(4)
C45 0.080(5) 0.070(5) 0.065(5) 0.010(4) -0.025(4) -0.034(4)
C46 0.089(6) 0.058(4) 0.057(4) 0.000(3) -0.017(4) -0.025(4)

loop_
_atom_type_symbol
_atom_type_description
_atom_type_scat_dispersion_real
_atom_type_scat_dispersion_imag
_atom_type_scat_source
C C 0.0033 0.0016 'International Tables Vol C Tables 4.2.6.8 and 6.1.1.4'
H H 0.0000 0.0000 'International Tables Vol C Tables 4.2.6.8 and 6.1.1.4'
P P 0.1023 0.0942 'International Tables Vol C Tables 4.2.6.8 and 6.1.1.4'
N N 0.0061 0.0033 'International Tables Vol C Tables 4.2.6.8 and 6.1.1.4'
Si Si 0.0817 0.0704 'International Tables Vol C Tables 4.2.6.8 and 6.1.1.4'
Te Te -0.5308 1.6751 'International Tables Vol C Tables 4.2.6.8 and 6.1.1.4'
I I -0.4742 1.8119 'International Tables Vol C Tables 4.2.6.8 and 6.1.1.4'

loop_
_geom_angle_atom_site_label_1
_geom_angle_atom_site_label_2
_geom_angle_atom_site_label_3
_geom_angle
_geom_angle_site_symmetry_1
_geom_angle_site_symmetry_3
C25 Te1 N1 71.47(14) . .
C25 Te1 P1 37.20(11) . .
N1 Te1 P1 34.34(9) . .
C25 Te1 I2 100.37(12) . .
N1 Te1 I2 88.49(9) . .
P1 Te1 I2 93.52(2) . .
C25 Te1 I3 96.51(11) . .
N1 Te1 I3 166.39(9) . .
P1 Te1 I3 133.08(2) . .
I2 Te1 I3 87.460(13) . .
C25 Te1 I1 94.46(12) . .
N1 Te1 I1 96.73(9) . .
P1 Te1 I1 98.62(2) . .
I2 Te1 I1 165.162(14) . .
I3 Te1 I1 90.416(13) . .
N1 P1 C25 95.68(18) . .
N1 P1 C7 113.00(19) . .
C25 P1 C7 112.9(2) . .
N1 P1 C1 110.6(2) . .
C25 P1 C1 116.4(2) . .
C7 P1 C1 108.0(2) . .
N1 P1 Te1 49.56(12) . .
C25 P1 Te1 46.22(14) . .
C7 P1 Te1 122.88(14) . .
C1 P1 Te1 129.06(14) . .
N2 P2 C25 110.7(2) . .
N2 P2 C19 110.06(19) . .
C25 P2 C19 114.6(2) . .
N2 P2 C13 108.9(2) . .
C25 P2 C13 107.62(19) . .
C19 P2 C13 104.6(2) . .
N1 Si1 C26 104.5(2) . .
N1 Si1 C28 109.7(2) . .
C26 Si1 C28 111.6(3) . .
N1 Si1 C27 111.5(2) . .
C26 Si1 C27 110.5(3) . .
C28 Si1 C27 109.0(3) . .
N2 Si2 C29 103.2(2) . .
N2 Si2 C31 111.8(2) . .
C29 Si2 C31 110.8(3) . .
N2 Si2 C30 109.6(2) . .
C29 Si2 C30 111.5(3) . .
C31 Si2 C30 109.8(3) . .
P1 N1 Si1 134.7(2) . .
P1 N1 Te1 96.10(16) . .
Si1 N1 Te1 127.89(18) . .
P2 N2 Si2 136.4(2) . .
P2 N2 H2A 109(3) . .
Si2 N2 H2A 113(3) . .
C2 C1 C6 119.3(4) . .
C2 C1 P1 117.2(3) . .
C6 C1 P1 123.5(3) . .
C3 C2 C1 119.9(5) . .
C3 C2 H2 120.0 . .
C1 C2 H2 120.0 . .
C2 C3 C4 121.0(6) . .
C2 C3 H3 119.5 . .
C4 C3 H3 119.5 . .
C5 C4 C3 119.0(5) . .
C5 C4 H4 120.5 . .
C3 C4 H4 120.5 . .
C4 C5 C6 121.0(5) . .
C4 C5 H5 119.5 . .
C6 C5 H5 119.5 . .
C5 C6 C1 119.7(5) . .
C5 C6 H6 120.2 . .
C1 C6 H6 120.2 . .
C12 C7 C8 118.2(4) . .
C12 C7 P1 120.5(3) . .
C8 C7 P1 120.9(4) . .
C9 C8 C7 120.3(5) . .
C9 C8 H8 119.8 . .
C7 C8 H8 119.8 . .
C8 C9 C10 120.0(5) . .
C8 C9 H9 120.0 . .
C10 C9 H9 120.0 . .
C11 C10 C9 120.0(5) . .
C11 C10 H10 120.0 . .
C9 C10 H10 120.0 . .
C12 C11 C10 120.3(5) . .
C12 C11 H11 119.9 . .
C10 C11 H11 119.9 . .
C11 C12 C7 121.1(4) . .
C11 C12 H12 119.4 . .
C7 C12 H12 119.5 . .
C14 C13 C18 119.5(4) . .
C14 C13 P2 118.3(3) . .
C18 C13 P2 122.1(3) . .
C15 C14 C13 120.4(4) . .
C15 C14 H14 119.8 . .
C13 C14 H14 119.8 . .
C16 C15 C14 120.1(5) . .
C16 C15 H15 120.0 . .
C14 C15 H15 120.0 . .
C15 C16 C17 120.1(4) . .
C15 C16 H16 120.0 . .
C17 C16 H16 120.0 . .
C16 C17 C18 120.4(5) . .
C16 C17 H17 119.8 . .
C18 C17 H17 119.8 . .
C17 C18 C13 119.4(5) . .
C17 C18 H18 120.3 . .
C13 C18 H18 120.3 . .
C24 C19 C20 119.2(4) . .
C24 C19 P2 120.6(3) . .
C20 C19 P2 120.2(3) . .
C21 C20 C19 119.7(4) . .
C21 C20 H20 120.1 . .
C19 C20 H20 120.1 . .
C22 C21 C20 120.1(5) . .
C22 C21 H21 119.9 . .
C20 C21 H21 119.9 . .
C23 C22 C21 120.8(4) . .
C23 C22 H22 119.6 . .
C21 C22 H22 119.6 . .
C22 C23 C24 119.4(5) . .
C22 C23 H23 120.3 . .
C24 C23 H23 120.3 . .
C23 C24 C19 120.7(4) . .
C23 C24 H24 119.6 . .
C19 C24 H24 119.6 . .
P2 C25 P1 130.2(2) . .
P2 C25 Te1 131.8(2) . .
P1 C25 Te1 96.57(19) . .
Si1 C26 H26A 109.5 . .
Si1 C26 H26B 109.5 . .
H26A C26 H26B 109.5 . .
Si1 C26 H26C 109.5 . .
H26A C26 H26C 109.5 . .
H26B C26 H26C 109.5 . .
Si1 C27 H27A 109.5 . .
Si1 C27 H27B 109.5 . .
H27A C27 H27B 109.5 . .
Si1 C27 H27C 109.5 . .
H27A C27 H27C 109.5 . .
H27B C27 H27C 109.5 . .
Si1 C28 H28A 109.5 . .
Si1 C28 H28B 109.5 . .
H28A C28 H28B 109.5 . .
Si1 C28 H28C 109.5 . .
H28A C28 H28C 109.5 . .
H28B C28 H28C 109.5 . .
Si2 C29 H29A 109.5 . .
Si2 C29 H29B 109.5 . .
H29A C29 H29B 109.5 . .
Si2 C29 H29C 109.5 . .
H29A C29 H29C 109.5 . .
H29B C29 H29C 109.5 . .
Si2 C30 H30A 109.5 . .
Si2 C30 H30B 109.5 . .
H30A C30 H30B 109.5 . .
Si2 C30 H30C 109.5 . .
H30A C30 H30C 109.5 . .
H30B C30 H30C 109.5 . .
Si2 C31 H31A 109.5 . .
Si2 C31 H31B 109.5 . .
H31A C31 H31B 109.5 . .
Si2 C31 H31C 109.5 . .
H31A C31 H31C 109.5 . .
H31B C31 H31C 109.5 . .
C37 C32 C33 119.0(7) . .
C37 C32 H32 120.5 . .
C33 C32 H32 120.5 . .
C34 C33 C32 119.8(7) . .
C34 C33 H33 120.1 . .
C32 C33 H33 120.1 . .
C35 C34 C33 119.7(7) . .
C35 C34 H34 120.1 . .
C33 C34 H34 120.1 . .
C36 C35 C34 121.0(6) . .
C36 C35 H35 119.5 . .
C34 C35 H35 119.5 . .
C35 C36 C37 119.4(7) . .
C35 C36 H36 120.3 . .
C37 C36 H36 120.3 . .
C36 C37 C32 120.9(7) . .
C36 C37 H37 119.5 . .
C32 C37 H37 119.5 . .
C39 C38 C43 118.9(8) . .
C39 C38 H38 120.5 . .
C43 C38 H38 120.5 . .
C40 C39 C38 119.4(7) . .
C40 C39 H39 120.3 . .
C38 C39 H39 120.3 . .
C39 C40 C41 121.7(7) . .
C39 C40 H40 119.1 . .
C41 C40 H40 119.1 . .
C42 C41 C40 119.6(8) . .
C42 C41 H41 120.2 . .
C40 C41 H41 120.2 . .
C41 C42 C43 120.4(7) . .
C41 C42 H42 119.8 . .
C43 C42 H42 119.8 . .
C42 C43 C38 120.0(7) . .
C42 C43 H43 120.0 . .
C38 C43 H43 120.0 . .
C46 C44 C45 119.5(7) 2_756 .
C46 C44 H44 120.2 2_756 .
C45 C44 H44 120.2 . .
C46 C45 C44 120.4(7) . .
C46 C45 H45 119.8 . .
C44 C45 H45 119.8 . .
C45 C46 C44 120.1(7) . 2_756
C45 C46 H46 120.0 . .
C44 C46 H46 120.0 2_756 .

loop_
_geom_bond_atom_site_label_1
_geom_bond_atom_site_label_2
_geom_bond_distance
_geom_bond_site_symmetry_2
Te1 C25 2.073(4) .
Te1 N1 2.183(3) .
Te1 P1 2.8520(11) .
Te1 I2 2.9142(4) .
Te1 I3 2.9444(4) .
Te1 I1 3.0337(4) .
P1 N1 1.618(4) .
P1 C25 1.736(4) .
P1 C7 1.790(4) .
P1 C1 1.799(4) .
P2 N2 1.632(4) .
P2 C25 1.712(4) .
P2 C19 1.809(4) .
P2 C13 1.810(4) .
Si1 N1 1.749(4) .
Si1 C26 1.848(6) .
Si1 C28 1.850(5) .
Si1 C27 1.858(7) .
Si2 N2 1.758(4) .
Si2 C29 1.838(6) .
Si2 C31 1.845(5) .
Si2 C30 1.862(6) .
N2 H2A 0.789(19) .
C1 C2 1.380(6) .
C1 C6 1.386(6) .
C2 C3 1.369(7) .
C2 H2 0.9300 .
C3 C4 1.378(8) .
C3 H3 0.9300 .
C4 C5 1.362(8) .
C4 H4 0.9300 .
C5 C6 1.381(7) .
C5 H5 0.9300 .
C6 H6 0.9300 .
C7 C12 1.380(6) .
C7 C8 1.404(6) .
C8 C9 1.375(7) .
C8 H8 0.9300 .
C9 C10 1.379(8) .
C9 H9 0.9300 .
C10 C11 1.371(7) .
C10 H10 0.9300 .
C11 C12 1.370(6) .
C11 H11 0.9300 .
C12 H12 0.9300 .
C13 C14 1.381(6) .
C13 C18 1.392(6) .
C14 C15 1.376(6) .
C14 H14 0.9300 .
C15 C16 1.372(7) .
C15 H15 0.9300 .
C16 C17 1.377(7) .
C16 H16 0.9300 .
C17 C18 1.381(6) .
C17 H17 0.9300 .
C18 H18 0.9300 .
C19 C24 1.385(6) .
C19 C20 1.392(6) .
C20 C21 1.379(6) .
C20 H20 0.9300 .
C21 C22 1.373(7) .
C21 H21 0.9300 .
C22 C23 1.373(7) .
C22 H22 0.9300 .
C23 C24 1.377(6) .
C23 H23 0.9300 .
C24 H24 0.9300 .
C26 H26A 0.9600 .
C26 H26B 0.9600 .
C26 H26C 0.9600 .
C27 H27A 0.9600 .
C27 H27B 0.9600 .
C27 H27C 0.9600 .
C28 H28A 0.9600 .
C28 H28B 0.9600 .
C28 H28C 0.9600 .
C29 H29A 0.9600 .
C29 H29B 0.9600 .
C29 H29C 0.9600 .
C30 H30A 0.9600 .
C30 H30B 0.9600 .
C30 H30C 0.9600 .
C31 H31A 0.9600 .
C31 H31B 0.9600 .
C31 H31C 0.9600 .
C32 C37 1.362(10) .
C32 C33 1.382(11) .
C32 H32 0.9300 .
C33 C34 1.360(10) .
C33 H33 0.9300 .
C34 C35 1.359(9) .
C34 H34 0.9300 .
C35 C36 1.352(8) .
C35 H35 0.9300 .
C36 C37 1.357(9) .
C36 H36 0.9300 .
C37 H37 0.9300 .
C38 C39 1.376(10) .
C38 C43 1.409(11) .
C38 H38 0.9300 .
C39 C40 1.351(9) .
C39 H39 0.9300 .
C40 C41 1.373(9) .
C40 H40 0.9300 .
C41 C42 1.356(10) .
C41 H41 0.9300 .
C42 C43 1.357(11) .
C42 H42 0.9300 .
C43 H43 0.9300 .
C44 C46 1.368(10) 2_756
C44 C45 1.380(10) .
C44 H44 0.9300 .
C45 C46 1.339(10) .
C45 H45 0.9300 .
C46 C44 1.368(10) 2_756
C46 H46 0.9300 .
